data_1529765
loop_
_publ_author_name
'Chieh, C.'
'Lee, L.P.C.'
'Chiu, C.'

_publ_section_title
;
 Thiosemicarbazide complexes of mercury(II) halides
;
_journal_name_full 'Canadian Journal of Chemistry'
_journal_page_first 2526
_journal_page_last 2529
_journal_volume 56
_journal_year 1978
_chemical_formula_sum 'C2 H10 Br2 Hg N6 S2'
_chemical_name_systematic '(S C N H2 N H N H2)2 Hg Br2'
_space_group_IT_number 60
_symmetry_space_group_name_Hall '-P 2n 2ab'
_symmetry_space_group_name_H-M 'P b c n'
_cell_angle_alpha 90
_cell_angle_beta 90
_cell_angle_gamma 90
_cell_formula_units_Z 4
_cell_length_a 8.825
_cell_length_b 8.587
_cell_length_c 15.939
_cell_volume 1207.862
_citation_journal_id_ASTM CJCHAG
_cod_data_source_file Chieh_CJCHAG_1978_235.cif
_cod_data_source_block C2H10Br2Hg1N6S2
_cod_original_formula_sum 'C2 H10 Br2 Hg1 N6 S2'
_cod_database_code 1529765

loop_
_symmetry_equiv_pos_as_xyz
x,y,z
-x+1/2,-y+1/2,z+1/2
x+1/2,-y+1/2,-z
-x,y,-z+1/2
-x,-y,-z
x-1/2,y-1/2,-z-1/2
-x-1/2,y-1/2,z
x,-y,z-1/2

loop_
_atom_site_label
_atom_site_type_symbol
_atom_site_fract_x
_atom_site_fract_y
_atom_site_fract_z
_atom_site_occupancy
_atom_site_U_iso_or_equiv
_atom_site_attached_hydrogens
S1 S-2 0.459 0.335 0.3985 1 0.0 0
Br1 Br-1 0.2313 0.1178 0.209 1 0.0 0
N2 N-2 0.163 0.349 0.373 1 0.0 1
N1 N-2 0.004 0.405 0.386 1 0.0 2
N3 N-3 0.249 0.474 0.489 1 0.0 2
C1 C+4 0.274 0.396 0.421 1 0.0 0
Hg1 Hg+2 0.5 0.3973 0.25 1 0.0 0
